data_4111851
loop_
_publ_author_name
'Alireza Haghiri Ilkhechi'
'Jose M. Mercero'
'I\~naki Silanes'
'Michael Bolte'
'Matthias Scheibitz'
'Hans-Wolfram Lerner'
'Jesus M. Ugalde'
'Matthias Wagner'

_publ_section_title
;
 A Joint Experimental and Theoretical Study of Cation-\p Interactions:
 Multiple-Decker Sandwich Complexes of Ferrocene with Alkali Metal Ions
 (Li+, Na+, K+, Rb+, Cs+)
;
_journal_name_full 'Journal of the American Chemical Society'
_journal_page_first 10656
_journal_page_last 10666
_journal_paper_doi 10.1021/ja051544+
_journal_volume 127
_journal_year 2005
_chemical_formula_sum 'C32 H56 B2 Fe K2 N4 O6'
_chemical_formula_weight 748.48
_chemical_name_systematic ?
_space_group_IT_number 2
_symmetry_cell_setting triclinic
_symmetry_space_group_name_Hall '-P 1'
_symmetry_space_group_name_H-M 'P -1'
_atom_sites_solution_hydrogens geom
_atom_sites_solution_primary direct
_atom_sites_solution_secondary difmap
_audit_creation_method SHELXL-97
_cell_angle_alpha 86.743(15)
_cell_angle_beta 75.024(13)
_cell_angle_gamma 71.342(13)
_cell_formula_units_Z 2
_cell_length_a 9.8339(16)
_cell_length_b 13.083(2)
_cell_length_c 16.826(3)
_cell_measurement_reflns_used 9002
_cell_measurement_temperature 173(2)
_cell_measurement_theta_max 25.8
_cell_measurement_theta_min 3.7
_cell_volume 1980.6(6)
_computing_cell_refinement 'X-Area (Stoe & Cie, 2001)'
_computing_data_collection 'X-Area (Stoe & Cie, 2001)'
_computing_data_reduction 'X-Area (Stoe & Cie, 2001)'
_computing_molecular_graphics 'XP in SHELXTL-Plus (Sheldrick, 1991)'
_computing_structure_refinement 'SHELXL-97 (Sheldrick, 1997)'
_computing_structure_solution 'SHELXS-97 (Sheldrick, 1990)'
_diffrn_ambient_temperature 173(2)
_diffrn_measured_fraction_theta_full 0.935
_diffrn_measured_fraction_theta_max 0.917
_diffrn_measurement_device_type 'STOE IPDS II two-circle-diffractometer'
_diffrn_measurement_method \w
_diffrn_radiation_monochromator graphite
_diffrn_radiation_source 'fine-focus sealed tube'
_diffrn_radiation_type MoK\a
_diffrn_radiation_wavelength 0.71073
_diffrn_reflns_av_R_equivalents 0.0815
_diffrn_reflns_av_sigmaI/netI 0.1247
_diffrn_reflns_limit_h_max 12
_diffrn_reflns_limit_h_min -12
_diffrn_reflns_limit_k_max 15
_diffrn_reflns_limit_k_min -16
_diffrn_reflns_limit_l_max 19
_diffrn_reflns_limit_l_min -20
_diffrn_reflns_number 14842
_diffrn_reflns_theta_full 25.00
_diffrn_reflns_theta_max 26.01
_diffrn_reflns_theta_min 3.87
_diffrn_standards_decay_% 0
_diffrn_standards_interval_time 0
_diffrn_standards_number 0
_exptl_absorpt_coefficient_mu 0.634
_exptl_absorpt_correction_T_max 0.9053
_exptl_absorpt_correction_T_min 0.8679
_exptl_absorpt_correction_type multi-scan
_exptl_absorpt_process_details 'MULABS (Spek, 1990; Blessing, 1995)'
_exptl_crystal_colour orange
_exptl_crystal_density_diffrn 1.255
_exptl_crystal_description block
_exptl_crystal_F_000 796
_exptl_crystal_size_max 0.23
_exptl_crystal_size_mid 0.20
_exptl_crystal_size_min 0.16
_refine_diff_density_max 0.539
_refine_diff_density_min -0.546
_refine_diff_density_rms 0.068
_refine_ls_extinction_method none
_refine_ls_goodness_of_fit_ref 0.829
_refine_ls_hydrogen_treatment mixed
_refine_ls_matrix_type full
_refine_ls_number_parameters 424
_refine_ls_number_reflns 7148
_refine_ls_number_restraints 0
_refine_ls_restrained_S_all 0.829
_refine_ls_R_factor_all 0.1072
_refine_ls_R_factor_gt 0.0529
_refine_ls_shift/su_max 0.000
_refine_ls_shift/su_mean 0.000
_refine_ls_structure_factor_coef Fsqd
_refine_ls_weighting_details 'calc w=1/[\s^2^(Fo^2^)+(0.0504P)^2^+0.0000P] where P=(Fo^2^+2Fc^2^)/3'
_refine_ls_weighting_scheme calc
_refine_ls_wR_factor_gt 0.1107
_refine_ls_wR_factor_ref 0.1263
_reflns_number_gt 3844
_reflns_number_total 7148
_reflns_threshold_expression >2sigma(I)
_cod_data_source_file ja0515442Bsi20050324_023216.cif
_cod_data_source_block wa326
_cod_database_code 4111851

loop_
_symmetry_equiv_pos_as_xyz
'x, y, z'
'-x, -y, -z'

loop_
_atom_site_label
_atom_site_type_symbol
_atom_site_fract_x
_atom_site_fract_y
_atom_site_fract_z
_atom_site_U_iso_or_equiv
_atom_site_adp_type
_atom_site_occupancy
_atom_site_symmetry_multiplicity
_atom_site_calc_flag
_atom_site_refinement_flags
K1 K 0.27714(13) 0.45047(8) 0.23787(6) 0.0422(2) Uani 1 1 d .
K2 K 0.43180(12) 0.11163(7) 0.23979(5) 0.0404(2) Uani 1 1 d .
Fe1 Fe 0.76722(7) 0.45939(5) 0.24429(4) 0.03490(17) Uani 1 1 d .
B1 B 0.6046(6) 0.2989(4) 0.3723(3) 0.0370(11) Uani 1 1 d .
C1A C 0.6610(6) 0.3306(4) 0.4480(3) 0.0519(12) Uani 1 1 d .
H1A1 H 0.6018 0.4044 0.4679 0.078 Uiso 1 1 calc R
H1A2 H 0.7658 0.3259 0.4285 0.078 Uiso 1 1 calc R
H1A3 H 0.6491 0.2805 0.4928 0.078 Uiso 1 1 calc R
C1B C 0.6994(5) 0.1776(4) 0.3374(3) 0.0452(11) Uani 1 1 d .
H1B1 H 0.6968 0.1274 0.3829 0.068 Uiso 1 1 calc R
H1B2 H 0.8024 0.1740 0.3118 0.068 Uiso 1 1 calc R
H1B3 H 0.6565 0.1579 0.2964 0.068 Uiso 1 1 calc R
B2 B 1.0853(5) 0.2978(4) 0.1224(3) 0.0353(10) Uani 1 1 d .
C2A C 1.0073(5) 0.3105(4) 0.0456(3) 0.0445(11) Uani 1 1 d .
H2A1 H 1.0651 0.2518 0.0049 0.067 Uiso 1 1 calc R
H2A2 H 1.0043 0.3800 0.0198 0.067 Uiso 1 1 calc R
H2A3 H 0.9061 0.3073 0.0662 0.067 Uiso 1 1 calc R
C2B C 1.1093(5) 0.1791(3) 0.1618(3) 0.0433(10) Uani 1 1 d .
H2B1 H 1.1631 0.1237 0.1181 0.065 Uiso 1 1 calc R
H2B2 H 1.0126 0.1706 0.1883 0.065 Uiso 1 1 calc R
H2B3 H 1.1668 0.1715 0.2027 0.065 Uiso 1 1 calc R
C11 C 0.6039(5) 0.3870(3) 0.3002(2) 0.0344(9) Uani 1 1 d .
C12 C 0.5494(5) 0.5014(4) 0.3080(3) 0.0450(11) Uani 1 1 d .
H12 H 0.5077 0.5415 0.3587 0.054 Uiso 1 1 calc R
C13 C 0.5665(6) 0.5476(4) 0.2280(3) 0.0528(13) Uani 1 1 d .
H13 H 0.5384 0.6224 0.2168 0.063 Uiso 1 1 calc R
C14 C 0.6327(5) 0.4619(4) 0.1688(3) 0.0463(11) Uani 1 1 d .
H14 H 0.6562 0.4685 0.1107 0.056 Uiso 1 1 calc R
C15 C 0.6575(5) 0.3640(3) 0.2123(2) 0.0359(9) Uani 1 1 d .
H15 H 0.7026 0.2938 0.1874 0.043 Uiso 1 1 calc R
N11 N 0.4356(4) 0.3027(3) 0.41004(18) 0.0349(8) Uani 1 1 d .
N12 N 0.3494(4) 0.2856(3) 0.3623(2) 0.0388(8) Uani 1 1 d .
C16 C 0.2219(6) 0.2849(4) 0.4145(3) 0.0475(11) Uani 1 1 d .
H16 H 0.1417 0.2745 0.3981 0.057 Uiso 1 1 calc R
C17 C 0.2202(5) 0.3012(4) 0.4960(3) 0.0534(13) Uani 1 1 d .
H17 H 0.1432 0.3037 0.5443 0.064 Uiso 1 1 calc R
C18 C 0.3565(5) 0.3129(4) 0.4899(3) 0.0457(11) Uani 1 1 d .
H18 H 0.3905 0.3262 0.5350 0.055 Uiso 1 1 calc R
C21 C 0.9961(5) 0.3928(3) 0.1923(2) 0.0350(9) Uani 1 1 d .
C22 C 0.9448(5) 0.5061(4) 0.1791(3) 0.0439(11) Uani 1 1 d .
H22 H 0.9540 0.5385 0.1268 0.053 Uiso 1 1 calc R
C23 C 0.8770(6) 0.5634(4) 0.2572(3) 0.0589(14) Uani 1 1 d .
H23 H 0.8337 0.6394 0.2656 0.071 Uiso 1 1 calc R
C24 C 0.8868(6) 0.4856(4) 0.3190(3) 0.0513(12) Uani 1 1 d .
H24 H 0.8517 0.5001 0.3767 0.062 Uiso 1 1 calc R
C25 C 0.9578(5) 0.3829(4) 0.2803(2) 0.0386(10) Uani 1 1 d .
H25 H 0.9774 0.3166 0.3082 0.046 Uiso 1 1 calc R
N21 N 1.2466(4) 0.3126(3) 0.08472(19) 0.0330(7) Uani 1 1 d .
N22 N 1.3645(4) 0.2668(3) 0.11787(19) 0.0378(8) Uani 1 1 d .
C26 C 1.4762(5) 0.2989(3) 0.0726(2) 0.0393(10) Uani 1 1 d .
H26 H 1.5723 0.2788 0.0821 0.047 Uiso 1 1 calc R
C27 C 1.4338(6) 0.3650(4) 0.0101(3) 0.0529(12) Uani 1 1 d .
H27 H 1.4916 0.3983 -0.0304 0.064 Uiso 1 1 calc R
C28 C 1.2876(6) 0.3710(4) 0.0208(3) 0.0533(13) Uani 1 1 d .
H28 H 1.2252 0.4109 -0.0125 0.064 Uiso 1 1 calc R
C101 C 0.1601(6) 0.5765(5) 0.4315(3) 0.0633(14) Uani 1 1 d .
H10A H 0.1368 0.5090 0.4441 0.095 Uiso 1 1 calc R
H10B H 0.1004 0.6303 0.4756 0.095 Uiso 1 1 calc R
H10C H 0.2657 0.5633 0.4270 0.095 Uiso 1 1 calc R
O102 O 0.1267(4) 0.6162(2) 0.35412(18) 0.0463(7) Uani 1 1 d .
C103 C 0.1561(6) 0.7120(4) 0.3312(3) 0.0545(13) Uani 1 1 d .
H10D H 0.2631 0.7014 0.3230 0.065 Uiso 1 1 calc R
H10E H 0.0994 0.7683 0.3749 0.065 Uiso 1 1 calc R
C104 C 0.1110(6) 0.7468(4) 0.2519(4) 0.0597(14) Uani 1 1 d .
H10F H 0.0063 0.7510 0.2588 0.072 Uiso 1 1 calc R
H10G H 0.1204 0.8191 0.2375 0.072 Uiso 1 1 calc R
O105 O 0.2045(4) 0.6705(3) 0.1883(2) 0.0513(8) Uani 1 1 d .
C106 C 0.1614(7) 0.6952(5) 0.1123(3) 0.0700(17) Uani 1 1 d .
H10H H 0.2277 0.6408 0.0700 0.105 Uiso 1 1 calc R
H10I H 0.1680 0.7666 0.0948 0.105 Uiso 1 1 calc R
H10J H 0.0591 0.6952 0.1204 0.105 Uiso 1 1 calc R
C201 C 0.3892(9) -0.1217(6) 0.1573(4) 0.097(2) Uani 1 1 d .
H20A H 0.2918 -0.0809 0.1918 0.146 Uiso 1 1 calc R
H20B H 0.4406 -0.1788 0.1895 0.146 Uiso 1 1 calc R
H20C H 0.3763 -0.1541 0.1098 0.146 Uiso 1 1 calc R
O202 O 0.4737(5) -0.0519(3) 0.1298(2) 0.0670(10) Uani 1 1 d .
C203 C 0.6150(7) -0.1003(5) 0.0787(4) 0.0748(17) Uani 1 1 d .
H20D H 0.6055 -0.1292 0.0280 0.090 Uiso 1 1 calc R
H20E H 0.6703 -0.1615 0.1072 0.090 Uiso 1 1 calc R
C204 C 0.6975(8) -0.0243(6) 0.0568(3) 0.087(2) Uani 1 1 d .
H20F H 0.7960 -0.0610 0.0198 0.104 Uiso 1 1 calc R
H20G H 0.6440 0.0356 0.0264 0.104 Uiso 1 1 calc R
O205 O 0.7167(5) 0.0187(4) 0.1280(2) 0.0780(12) Uani 1 1 d .
C206 C 0.8453(8) 0.0438(7) 0.1140(4) 0.094(2) Uani 1 1 d .
H20H H 0.8526 0.0713 0.1652 0.141 Uiso 1 1 calc R
H20I H 0.8454 0.0992 0.0722 0.141 Uiso 1 1 calc R
H20J H 0.9302 -0.0210 0.0944 0.141 Uiso 1 1 calc R
C211 C 0.0791(7) 0.0474(5) 0.3761(4) 0.0785(19) Uani 1 1 d .
H21A H 0.0471 0.0698 0.3255 0.118 Uiso 1 1 calc R
H21B H 0.0403 0.1088 0.4153 0.118 Uiso 1 1 calc R
H21C H 0.0412 -0.0112 0.4004 0.118 Uiso 1 1 calc R
O212 O 0.2343(5) 0.0112(4) 0.3576(2) 0.0886(14) Uani 1 1 d .
C213 C 0.2924(7) -0.0241(5) 0.4260(4) 0.0763(18) Uani 1 1 d .
H21D H 0.2360 -0.0688 0.4598 0.092 Uiso 1 1 calc R
H21E H 0.2782 0.0395 0.4601 0.092 Uiso 1 1 calc R
C214 C 0.4451(9) -0.0851(8) 0.4044(5) 0.120(3) Uani 1 1 d .
H21F H 0.4813 -0.0942 0.4549 0.144 Uiso 1 1 calc R
H21G H 0.4545 -0.1578 0.3854 0.144 Uiso 1 1 calc R
O215 O 0.5355(5) -0.0452(3) 0.3465(3) 0.0804(13) Uani 1 1 d .
C216 C 0.6864(7) -0.1072(5) 0.3252(4) 0.084(2) Uani 1 1 d .
H21H H 0.7418 -0.0705 0.2830 0.127 Uiso 1 1 calc R
H21I H 0.6972 -0.1782 0.3036 0.127 Uiso 1 1 calc R
H21J H 0.7255 -0.1163 0.3740 0.127 Uiso 1 1 calc R

loop_
_atom_site_aniso_label
_atom_site_aniso_U_11
_atom_site_aniso_U_22
_atom_site_aniso_U_33
_atom_site_aniso_U_23
_atom_site_aniso_U_13
_atom_site_aniso_U_12
K1 0.0496(7) 0.0364(5) 0.0408(5) 0.0000(4) -0.0127(5) -0.0126(5)
K2 0.0406(6) 0.0415(5) 0.0364(5) 0.0041(4) -0.0083(4) -0.0111(4)
Fe1 0.0280(4) 0.0377(3) 0.0384(3) 0.0008(3) -0.0057(3) -0.0116(3)
B1 0.033(3) 0.053(3) 0.030(2) 0.006(2) -0.011(2) -0.017(2)
C1A 0.048(3) 0.081(3) 0.036(2) 0.009(2) -0.016(2) -0.031(3)
C1B 0.039(3) 0.049(2) 0.046(2) 0.012(2) -0.013(2) -0.013(2)
B2 0.027(3) 0.049(3) 0.029(2) -0.001(2) -0.005(2) -0.013(2)
C2A 0.033(3) 0.065(3) 0.035(2) -0.004(2) -0.010(2) -0.014(2)
C2B 0.046(3) 0.043(2) 0.041(2) 0.0019(18) -0.005(2) -0.017(2)
C11 0.027(2) 0.046(2) 0.033(2) 0.0030(17) -0.0073(18) -0.017(2)
C12 0.028(3) 0.045(2) 0.055(3) -0.002(2) 0.000(2) -0.010(2)
C13 0.039(3) 0.041(2) 0.076(3) 0.017(2) -0.014(3) -0.013(2)
C14 0.035(3) 0.057(3) 0.049(2) 0.021(2) -0.016(2) -0.017(2)
C15 0.032(3) 0.049(2) 0.032(2) 0.0036(18) -0.0114(19) -0.018(2)
N11 0.032(2) 0.0459(18) 0.0271(16) 0.0051(14) -0.0078(15) -0.0138(17)
N12 0.034(2) 0.053(2) 0.0346(17) 0.0022(16) -0.0114(16) -0.0182(18)
C16 0.040(3) 0.066(3) 0.041(2) 0.014(2) -0.012(2) -0.023(3)
C17 0.035(3) 0.081(3) 0.038(2) 0.018(2) -0.005(2) -0.016(3)
C18 0.035(3) 0.066(3) 0.031(2) 0.005(2) -0.006(2) -0.012(2)
C21 0.027(3) 0.044(2) 0.038(2) 0.0044(18) -0.0086(18) -0.018(2)
C22 0.034(3) 0.045(2) 0.054(3) 0.004(2) -0.004(2) -0.020(2)
C23 0.044(4) 0.044(3) 0.082(4) -0.023(3) 0.009(3) -0.020(2)
C24 0.042(3) 0.071(3) 0.048(3) -0.014(2) -0.007(2) -0.027(3)
C25 0.030(3) 0.056(3) 0.033(2) -0.0045(18) -0.0055(18) -0.018(2)
N21 0.028(2) 0.0363(17) 0.0324(16) 0.0027(14) -0.0089(15) -0.0065(15)
N22 0.030(2) 0.053(2) 0.0314(17) 0.0031(15) -0.0110(16) -0.0134(18)
C26 0.036(3) 0.049(2) 0.038(2) -0.0024(19) -0.012(2) -0.016(2)
C27 0.045(3) 0.055(3) 0.059(3) 0.020(2) -0.010(2) -0.022(3)
C28 0.039(3) 0.064(3) 0.058(3) 0.029(3) -0.016(2) -0.019(3)
C101 0.040(3) 0.100(4) 0.039(2) -0.007(3) -0.010(2) -0.007(3)
O102 0.048(2) 0.0570(18) 0.0383(15) -0.0036(13) -0.0138(15) -0.0189(16)
C103 0.049(3) 0.060(3) 0.055(3) -0.022(2) 0.000(2) -0.024(3)
C104 0.039(3) 0.040(2) 0.091(4) 0.011(3) -0.007(3) -0.011(2)
O105 0.043(2) 0.0620(19) 0.0507(18) 0.0092(16) -0.0171(17) -0.0165(17)
C106 0.072(4) 0.093(4) 0.066(3) 0.040(3) -0.039(3) -0.044(4)
C201 0.115(7) 0.085(4) 0.101(5) -0.012(4) 0.002(4) -0.066(5)
O202 0.070(3) 0.055(2) 0.074(2) -0.0174(18) 0.004(2) -0.031(2)
C203 0.061(5) 0.086(4) 0.074(4) -0.034(3) -0.003(3) -0.023(4)
C204 0.079(5) 0.132(6) 0.052(3) -0.042(3) 0.010(3) -0.052(5)
O205 0.056(3) 0.128(3) 0.055(2) -0.036(2) 0.0057(18) -0.044(3)
C206 0.065(5) 0.139(6) 0.080(4) -0.044(4) 0.014(3) -0.052(5)
C211 0.054(4) 0.093(4) 0.082(4) 0.038(4) -0.013(3) -0.024(4)
O212 0.048(3) 0.134(4) 0.066(2) 0.047(3) -0.010(2) -0.014(3)
C213 0.063(5) 0.092(4) 0.061(3) 0.035(3) -0.014(3) -0.014(4)
C214 0.066(6) 0.183(9) 0.085(5) 0.064(6) -0.016(4) -0.014(6)
O215 0.055(3) 0.079(3) 0.089(3) 0.044(2) -0.014(2) -0.006(2)
C216 0.058(5) 0.074(4) 0.096(5) 0.023(4) -0.011(4) 0.003(3)

loop_
_atom_type_symbol
_atom_type_description
_atom_type_scat_dispersion_real
_atom_type_scat_dispersion_imag
_atom_type_scat_source
C C 0.0033 0.0016 'International Tables Vol C Tables 4.2.6.8 and 6.1.1.4'
H H 0.0000 0.0000 'International Tables Vol C Tables 4.2.6.8 and 6.1.1.4'
B B 0.0013 0.0007 'International Tables Vol C Tables 4.2.6.8 and 6.1.1.4'
Fe Fe 0.3463 0.8444 'International Tables Vol C Tables 4.2.6.8 and 6.1.1.4'
K K 0.2009 0.2494 'International Tables Vol C Tables 4.2.6.8 and 6.1.1.4'
N N 0.0061 0.0033 'International Tables Vol C Tables 4.2.6.8 and 6.1.1.4'
O O 0.0106 0.0060 'International Tables Vol C Tables 4.2.6.8 and 6.1.1.4'

loop_
_geom_angle_atom_site_label_1
_geom_angle_atom_site_label_2
_geom_angle_atom_site_label_3
_geom_angle
_geom_angle_site_symmetry_1
_geom_angle_site_symmetry_3
O102 K1 O105 59.83(9) . .
O102 K1 N12 93.77(10) . .
O105 K1 N12 150.56(10) . .
O102 K1 N22 165.73(10) . 1_455
O105 K1 N22 122.00(9) . 1_455
N12 K1 N22 86.89(9) . 1_455
O102 K1 C26 166.51(10) . 1_455
O105 K1 C26 107.29(10) . 1_455
N12 K1 C26 97.66(11) . 1_455
N22 K1 C26 23.97(9) 1_455 1_455
O102 K1 N21 144.40(9) . 1_455
O105 K1 N21 105.00(9) . 1_455
N12 K1 N21 104.27(9) . 1_455
N22 K1 N21 23.99(8) 1_455 1_455
C26 K1 N21 37.97(10) 1_455 1_455
O102 K1 C21 101.72(11) . 1_455
O105 K1 C21 97.66(10) . 1_455
N12 K1 C21 100.62(9) . 1_455
N22 K1 C21 64.22(10) 1_455 1_455
C26 K1 C21 83.23(11) 1_455 1_455
N21 K1 C21 45.35(10) 1_455 1_455
O102 K1 C25 86.99(10) . 1_455
O105 K1 C25 107.11(11) . 1_455
N12 K1 C25 82.21(10) . 1_455
N22 K1 C25 78.97(10) 1_455 1_455
C26 K1 C25 101.60(11) 1_455 1_455
N21 K1 C25 65.90(9) 1_455 1_455
C21 K1 C25 24.50(9) 1_455 1_455
O102 K1 C13 82.66(12) . .
O105 K1 C13 69.62(10) . .
N12 K1 C13 95.98(10) . .
N22 K1 C13 111.48(12) 1_455 .
C26 K1 C13 89.03(12) 1_455 .
N21 K1 C13 124.55(12) 1_455 .
C21 K1 C13 162.46(11) 1_455 .
C25 K1 C13 169.36(12) 1_455 .
O102 K1 C14 106.40(11) . .
O105 K1 C14 82.12(10) . .
N12 K1 C14 94.56(10) . .
N22 K1 C14 87.74(11) 1_455 .
C26 K1 C14 65.66(12) 1_455 .
N21 K1 C14 102.51(11) 1_455 .
C21 K1 C14 146.95(12) 1_455 .
C25 K1 C14 166.45(12) 1_455 .
C13 K1 C14 23.75(12) . .
O102 K1 C12 75.07(11) . .
O105 K1 C12 85.92(10) . .
N12 K1 C12 73.89(10) . .
N22 K1 C12 118.63(11) 1_455 .
C26 K1 C12 101.24(11) 1_455 .
N21 K1 C12 139.19(11) 1_455 .
C21 K1 C12 173.24(11) 1_455 .
C25 K1 C12 148.78(10) 1_455 .
C13 K1 C12 24.10(11) . .
C14 K1 C12 39.09(11) . .
O102 K1 C15 113.55(10) . .
O105 K1 C15 105.27(10) . .
N12 K1 C15 71.72(10) . .
N22 K1 C15 80.21(10) 1_455 .
C26 K1 C15 63.94(10) 1_455 .
N21 K1 C15 101.28(9) 1_455 .
C21 K1 C15 144.14(11) 1_455 .
C25 K1 C15 147.30(11) 1_455 .
C13 K1 C15 38.70(11) . .
C14 K1 C15 23.80(9) . .
C12 K1 C15 38.48(11) . .
O215 K2 O202 88.35(14) . .
O215 K2 N22 172.49(13) . 1_455
O202 K2 N22 89.76(11) . 1_455
O215 K2 O205 85.38(14) . .
O202 K2 O205 59.96(11) . .
N22 K2 O205 87.38(12) 1_455 .
O215 K2 N12 92.56(12) . .
O202 K2 N12 173.00(12) . .
N22 K2 N12 90.19(10) 1_455 .
O205 K2 N12 127.03(11) . .
O215 K2 O212 57.74(12) . .
O202 K2 O212 86.27(13) . .
N22 K2 O212 129.37(11) 1_455 .
O205 K2 O212 131.37(14) . .
N12 K2 O212 88.35(13) . .
O215 K2 K1 137.07(11) . .
O202 K2 K1 134.57(9) . .
N22 K2 K1 45.26(7) 1_455 .
O205 K2 K1 113.37(10) . .
N12 K2 K1 44.94(7) . .
O212 K2 K1 115.24(10) . .
C13 Fe1 C24 130.9(2) . .
C13 Fe1 C23 108.0(2) . .
C24 Fe1 C23 40.5(2) . .
C13 Fe1 C12 41.38(19) . .
C24 Fe1 C12 108.5(2) . .
C23 Fe1 C12 115.7(2) . .
C13 Fe1 C25 170.2(2) . .
C24 Fe1 C25 40.30(19) . .
C23 Fe1 C25 67.9(2) . .
C12 Fe1 C25 131.25(17) . .
C13 Fe1 C14 40.6(2) . .
C24 Fe1 C14 170.0(2) . .
C23 Fe1 C14 131.1(2) . .
C12 Fe1 C14 68.5(2) . .
C25 Fe1 C14 148.67(19) . .
C13 Fe1 C22 116.02(18) . .
C24 Fe1 C22 68.15(19) . .
C23 Fe1 C22 41.13(19) . .
C12 Fe1 C22 148.85(18) . .
C25 Fe1 C22 67.31(17) . .
C14 Fe1 C22 109.10(18) . .
C13 Fe1 C15 68.00(19) . .
C24 Fe1 C15 148.34(18) . .
C23 Fe1 C15 170.7(2) . .
C12 Fe1 C15 67.36(18) . .
C25 Fe1 C15 117.39(17) . .
C14 Fe1 C15 40.46(16) . .
C22 Fe1 C15 132.01(18) . .
C13 Fe1 C21 147.61(18) . .
C24 Fe1 C21 68.68(18) . .
C23 Fe1 C21 68.95(18) . .
C12 Fe1 C21 169.94(16) . .
C25 Fe1 C21 40.60(15) . .
C14 Fe1 C21 115.95(19) . .
C22 Fe1 C21 40.18(16) . .
C15 Fe1 C21 109.57(17) . .
C13 Fe1 C11 68.93(17) . .
C24 Fe1 C11 115.46(17) . .
C23 Fe1 C11 147.05(19) . .
C12 Fe1 C11 39.98(17) . .
C25 Fe1 C11 109.26(16) . .
C14 Fe1 C11 68.88(16) . .
C22 Fe1 C11 170.50(18) . .
C15 Fe1 C11 40.66(15) . .
C21 Fe1 C11 131.54(16) . .
N11 B1 C1B 107.9(3) . .
N11 B1 C11 106.9(3) . .
C1B B1 C11 112.3(4) . .
N11 B1 C1A 106.4(3) . .
C1B B1 C1A 111.2(4) . .
C11 B1 C1A 111.8(3) . .
B1 C1A H1A1 109.5 . .
B1 C1A H1A2 109.5 . .
H1A1 C1A H1A2 109.5 . .
B1 C1A H1A3 109.5 . .
H1A1 C1A H1A3 109.5 . .
H1A2 C1A H1A3 109.5 . .
B1 C1B H1B1 109.5 . .
B1 C1B H1B2 109.5 . .
H1B1 C1B H1B2 109.5 . .
B1 C1B H1B3 109.5 . .
H1B1 C1B H1B3 109.5 . .
H1B2 C1B H1B3 109.5 . .
N21 B2 C2B 108.3(3) . .
N21 B2 C21 106.0(3) . .
C2B B2 C21 111.5(3) . .
N21 B2 C2A 106.4(3) . .
C2B B2 C2A 111.9(3) . .
C21 B2 C2A 112.4(4) . .
B2 C2A H2A1 109.5 . .
B2 C2A H2A2 109.5 . .
H2A1 C2A H2A2 109.5 . .
B2 C2A H2A3 109.5 . .
H2A1 C2A H2A3 109.5 . .
H2A2 C2A H2A3 109.5 . .
B2 C2B H2B1 109.5 . .
B2 C2B H2B2 109.5 . .
H2B1 C2B H2B2 109.5 . .
B2 C2B H2B3 109.5 . .
H2B1 C2B H2B3 109.5 . .
H2B2 C2B H2B3 109.5 . .
C12 C11 C15 104.9(3) . .
C12 C11 B1 128.7(4) . .
C15 C11 B1 126.4(4) . .
C12 C11 Fe1 67.4(2) . .
C15 C11 Fe1 67.9(2) . .
B1 C11 Fe1 129.5(3) . .
C12 C11 K1 77.1(2) . .
C15 C11 K1 77.5(2) . .
B1 C11 K1 110.2(2) . .
Fe1 C11 K1 120.24(14) . .
C11 C12 C13 110.0(4) . .
C11 C12 Fe1 72.6(3) . .
C13 C12 Fe1 68.6(3) . .
C11 C12 K1 79.2(2) . .
C13 C12 K1 77.5(3) . .
Fe1 C12 K1 123.9(2) . .
C11 C12 H12 125.0 . .
C13 C12 H12 125.0 . .
Fe1 C12 H12 125.3 . .
K1 C12 H12 110.6 . .
C14 C13 C12 107.8(4) . .
C14 C13 Fe1 70.7(3) . .
C12 C13 Fe1 70.0(3) . .
C14 C13 K1 78.3(3) . .
C12 C13 K1 78.4(3) . .
Fe1 C13 K1 125.21(18) . .
C14 C13 H13 126.1 . .
C12 C13 H13 126.1 . .
Fe1 C13 H13 124.7 . .
K1 C13 H13 110.0 . .
C13 C14 C15 107.3(4) . .
C13 C14 Fe1 68.7(3) . .
C15 C14 Fe1 70.2(2) . .
C13 C14 K1 78.0(3) . .
C15 C14 K1 79.0(2) . .
Fe1 C14 K1 123.95(19) . .
C13 C14 H14 126.3 . .
C15 C14 H14 126.3 . .
Fe1 C14 H14 126.4 . .
K1 C14 H14 109.7 . .
C14 C15 C11 110.0(4) . .
C14 C15 Fe1 69.3(2) . .
C11 C15 Fe1 71.5(2) . .
C14 C15 K1 77.2(2) . .
C11 C15 K1 78.4(2) . .
Fe1 C15 K1 122.47(18) . .
C14 C15 H15 125.0 . .
C11 C15 H15 125.0 . .
Fe1 C15 H15 125.8 . .
K1 C15 H15 111.7 . .
C18 N11 N12 108.2(3) . .
C18 N11 B1 129.1(3) . .
N12 N11 B1 122.5(3) . .
C16 N12 N11 106.0(3) . .
C16 N12 K2 107.2(3) . .
N11 N12 K2 127.3(3) . .
C16 N12 K1 107.7(3) . .
N11 N12 K1 116.1(2) . .
K2 N12 K1 90.89(9) . .
N12 C16 C17 112.1(4) . .
N12 C16 H16 123.9 . .
C17 C16 H16 123.9 . .
C18 C17 C16 103.4(4) . .
C18 C17 H17 128.3 . .
C16 C17 H17 128.3 . .
N11 C18 C17 110.2(4) . .
N11 C18 H18 124.9 . .
C17 C18 H18 124.9 . .
C22 C21 C25 105.1(4) . .
C22 C21 B2 126.7(4) . .
C25 C21 B2 128.1(4) . .
C22 C21 Fe1 68.4(3) . .
C25 C21 Fe1 67.8(3) . .
B2 C21 Fe1 129.9(3) . .
C22 C21 K1 83.6(2) . 1_655
C25 C21 K1 80.1(2) . 1_655
B2 C21 K1 101.4(2) . 1_655
Fe1 C21 K1 128.74(17) . 1_655
C21 C22 C23 109.5(4) . .
C21 C22 Fe1 71.4(2) . .
C23 C22 Fe1 68.7(3) . .
C21 C22 K1 72.5(2) . 1_655
C23 C22 K1 85.0(3) . 1_655
Fe1 C22 K1 123.79(18) . 1_655
C21 C22 H22 125.2 . .
C23 C22 H22 125.2 . .
Fe1 C22 H22 126.3 . .
K1 C22 H22 109.7 1_655 .
C24 C23 C22 107.2(4) . .
C24 C23 Fe1 69.7(2) . .
C22 C23 Fe1 70.2(2) . .
C24 C23 H23 126.4 . .
C22 C23 H23 126.4 . .
Fe1 C23 H23 125.3 . .
C25 C24 C23 108.2(4) . .
C25 C24 Fe1 70.3(2) . .
C23 C24 Fe1 69.8(3) . .
C25 C24 H24 125.9 . .
C23 C24 H24 125.9 . .
Fe1 C24 H24 125.6 . .
C24 C25 C21 110.1(4) . .
C24 C25 Fe1 69.4(3) . .
C21 C25 Fe1 71.6(2) . .
C24 C25 K1 86.2(3) . 1_655
C21 C25 K1 75.4(2) . 1_655
Fe1 C25 K1 127.92(17) . 1_655
C24 C25 H25 125.0 . .
C21 C25 H25 125.0 . .
Fe1 C25 H25 125.7 . .
K1 C25 H25 106.2 1_655 .
C28 N21 N22 108.8(3) . .
C28 N21 B2 128.2(3) . .
N22 N21 B2 123.0(3) . .
C28 N21 K1 100.0(3) . 1_655
N22 N21 K1 62.70(19) . 1_655
B2 N21 K1 101.7(2) . 1_655
C26 N22 N21 106.3(3) . .
C26 N22 K2 116.9(3) . 1_655
N21 N22 K2 136.4(2) . 1_655
C26 N22 K1 90.9(2) . 1_655
N21 N22 K1 93.3(2) . 1_655
K2 N22 K1 92.03(9) 1_655 1_655
N22 C26 C27 111.4(4) . .
N22 C26 K1 65.2(2) . 1_655
C27 C26 K1 102.0(3) . 1_655
N22 C26 H26 124.3 . .
C27 C26 H26 124.3 . .
K1 C26 H26 100.9 1_655 .
C28 C27 C26 103.5(4) . .
C28 C27 H27 128.3 . .
C26 C27 H27 128.3 . .
N21 C28 C27 110.1(4) . .
N21 C28 H28 124.9 . .
C27 C28 H28 124.9 . .
O102 C101 H10A 109.5 . .
O102 C101 H10B 109.5 . .
H10A C101 H10B 109.5 . .
O102 C101 H10C 109.5 . .
H10A C101 H10C 109.5 . .
H10B C101 H10C 109.5 . .
C103 O102 C101 113.6(4) . .
C103 O102 K1 113.5(3) . .
C101 O102 K1 107.1(3) . .
O102 C103 C104 108.3(4) . .
O102 C103 H10D 110.0 . .
C104 C103 H10D 110.0 . .
O102 C103 H10E 110.0 . .
C104 C103 H10E 110.0 . .
H10D C103 H10E 108.4 . .
O105 C104 C103 108.9(4) . .
O105 C104 H10F 109.9 . .
C103 C104 H10F 109.9 . .
O105 C104 H10G 109.9 . .
C103 C104 H10G 109.9 . .
H10F C104 H10G 108.3 . .
C104 O105 C106 111.7(4) . .
C104 O105 K1 114.6(3) . .
C106 O105 K1 118.1(3) . .
O105 C106 H10H 109.5 . .
O105 C106 H10I 109.5 . .
H10H C106 H10I 109.5 . .
O105 C106 H10J 109.5 . .
H10H C106 H10J 109.5 . .
H10I C106 H10J 109.5 . .
O202 C201 H20A 109.5 . .
O202 C201 H20B 109.5 . .
H20A C201 H20B 109.5 . .
O202 C201 H20C 109.5 . .
H20A C201 H20C 109.5 . .
H20B C201 H20C 109.5 . .
C203 O202 C201 115.1(5) . .
C203 O202 K2 119.4(3) . .
C201 O202 K2 115.7(4) . .
O202 C203 C204 111.6(5) . .
O202 C203 H20D 109.3 . .
C204 C203 H20D 109.3 . .
O202 C203 H20E 109.3 . .
C204 C203 H20E 109.3 . .
H20D C203 H20E 108.0 . .
O205 C204 C203 111.6(5) . .
O205 C204 H20F 109.3 . .
C203 C204 H20F 109.3 . .
O205 C204 H20G 109.3 . .
C203 C204 H20G 109.3 . .
H20F C204 H20G 108.0 . .
C206 O205 C204 113.6(5) . .
C206 O205 K2 131.4(4) . .
C204 O205 K2 109.1(3) . .
O205 C206 H20H 109.5 . .
O205 C206 H20I 109.5 . .
H20H C206 H20I 109.5 . .
O205 C206 H20J 109.5 . .
H20H C206 H20J 109.5 . .
H20I C206 H20J 109.5 . .
O212 C211 H21A 109.5 . .
O212 C211 H21B 109.5 . .
H21A C211 H21B 109.5 . .
O212 C211 H21C 109.5 . .
H21A C211 H21C 109.5 . .
H21B C211 H21C 109.5 . .
C211 O212 C213 114.2(5) . .
C211 O212 K2 125.3(3) . .
C213 O212 K2 109.7(3) . .
O212 C213 C214 113.5(6) . .
O212 C213 H21D 108.9 . .
C214 C213 H21D 108.9 . .
O212 C213 H21E 108.9 . .
C214 C213 H21E 108.9 . .
H21D C213 H21E 107.7 . .
O215 C214 C213 117.1(6) . .
O215 C214 H21F 108.0 . .
C213 C214 H21F 108.0 . .
O215 C214 H21G 108.0 . .
C213 C214 H21G 108.0 . .
H21F C214 H21G 107.3 . .
C214 O215 C216 116.4(5) . .
C214 O215 K2 122.7(4) . .
C216 O215 K2 118.4(3) . .
O215 C216 H21H 109.5 . .
O215 C216 H21I 109.5 . .
H21H C216 H21I 109.5 . .
O215 C216 H21J 109.5 . .
H21H C216 H21J 109.5 . .
H21I C216 H21J 109.5 . .

loop_
_geom_bond_atom_site_label_1
_geom_bond_atom_site_label_2
_geom_bond_distance
_geom_bond_site_symmetry_2
K1 O102 2.766(3) .
K1 O105 2.866(3) .
K1 N12 2.969(3) .
K1 N22 2.987(4) 1_455
K1 C26 3.291(5) 1_455
K1 N21 3.356(3) 1_455
K1 C21 3.360(4) 1_455
K1 C25 3.421(4) 1_455
K1 C13 3.433(5) .
K1 C14 3.437(5) .
K1 C12 3.445(5) .
K1 C15 3.460(4) .
K2 O215 2.768(3) .
K2 O202 2.768(4) .
K2 N22 2.853(3) 1_455
K2 O205 2.867(4) .
K2 N12 2.929(4) .
K2 O212 2.963(4) .
Fe1 C13 2.023(5) .
Fe1 C24 2.038(4) .
Fe1 C23 2.039(5) .
Fe1 C12 2.041(5) .
Fe1 C25 2.049(4) .
Fe1 C14 2.050(4) .
Fe1 C22 2.059(4) .
Fe1 C15 2.062(4) .
Fe1 C21 2.099(4) .
Fe1 C11 2.110(4) .
B1 N11 1.604(6) .
B1 C1B 1.615(7) .
B1 C11 1.625(6) .
B1 C1A 1.634(6) .
C1A H1A1 0.9800 .
C1A H1A2 0.9800 .
C1A H1A3 0.9800 .
C1B H1B1 0.9800 .
C1B H1B2 0.9800 .
C1B H1B3 0.9800 .
B2 N21 1.618(6) .
B2 C2B 1.623(6) .
B2 C21 1.623(6) .
B2 C2A 1.641(6) .
C2A H2A1 0.9800 .
C2A H2A2 0.9800 .
C2A H2A3 0.9800 .
C2B H2B1 0.9800 .
C2B H2B2 0.9800 .
C2B H2B3 0.9800 .
C11 C12 1.421(6) .
C11 C15 1.450(6) .
C12 C13 1.436(6) .
C12 H12 0.9500 .
C13 C14 1.413(7) .
C13 H13 0.9500 .
C14 C15 1.422(6) .
C14 H14 0.9500 .
C15 H15 0.9500 .
N11 C18 1.357(5) .
N11 N12 1.381(4) .
N12 C16 1.334(6) .
C16 C17 1.395(6) .
C16 H16 0.9500 .
C17 C18 1.374(7) .
C17 H17 0.9500 .
C18 H18 0.9500 .
C21 C22 1.429(6) .
C21 C25 1.440(6) .
C21 K1 3.360(4) 1_655
C22 C23 1.440(7) .
C22 K1 3.501(5) 1_655
C22 H22 0.9500 .
C23 C24 1.413(7) .
C23 H23 0.9500 .
C24 C25 1.408(7) .
C24 H24 0.9500 .
C25 K1 3.421(4) 1_655
C25 H25 0.9500 .
N21 C28 1.336(5) .
N21 N22 1.366(4) .
N21 K1 3.356(3) 1_655
N22 C26 1.337(5) .
N22 K2 2.853(3) 1_655
N22 K1 2.987(4) 1_655
C26 C27 1.386(6) .
C26 K1 3.291(5) 1_655
C26 H26 0.9500 .
C27 C28 1.378(7) .
C27 H27 0.9500 .
C28 H28 0.9500 .
C101 O102 1.452(5) .
C101 H10A 0.9800 .
C101 H10B 0.9800 .
C101 H10C 0.9800 .
O102 C103 1.388(5) .
C103 C104 1.513(7) .
C103 H10D 0.9900 .
C103 H10E 0.9900 .
C104 O105 1.419(7) .
C104 H10F 0.9900 .
C104 H10G 0.9900 .
O105 C106 1.437(5) .
C106 H10H 0.9800 .
C106 H10I 0.9800 .
C106 H10J 0.9800 .
C201 O202 1.407(7) .
C201 H20A 0.9800 .
C201 H20B 0.9800 .
C201 H20C 0.9800 .
O202 C203 1.397(7) .
C203 C204 1.450(8) .
C203 H20D 0.9900 .
C203 H20E 0.9900 .
C204 O205 1.433(6) .
C204 H20F 0.9900 .
C204 H20G 0.9900 .
O205 C206 1.366(7) .
C206 H20H 0.9800 .
C206 H20I 0.9800 .
C206 H20J 0.9800 .
C211 O212 1.400(7) .
C211 H21A 0.9800 .
C211 H21B 0.9800 .
C211 H21C 0.9800 .
O212 C213 1.404(6) .
C213 C214 1.417(10) .
C213 H21D 0.9900 .
C213 H21E 0.9900 .
C214 O215 1.343(8) .
C214 H21F 0.9900 .
C214 H21G 0.9900 .
O215 C216 1.407(7) .
C216 H21H 0.9800 .
C216 H21I 0.9800 .
C216 H21J 0.9800 .

loop_
_geom_torsion_atom_site_label_1
_geom_torsion_atom_site_label_2
_geom_torsion_atom_site_label_3
_geom_torsion_atom_site_label_4
_geom_torsion
_geom_torsion_site_symmetry_1
_geom_torsion_site_symmetry_4
O102 K1 K2 O215 -31.07(18) . .
O105 K1 K2 O215 151.1(3) . .
N12 K1 K2 O215 -10.09(17) . .
N22 K1 K2 O215 169.74(18) 1_455 .
C26 K1 K2 O215 144.10(17) 1_455 .
N21 K1 K2 O215 -171.85(16) 1_455 .
C21 K1 K2 O215 -127.27(16) 1_455 .
C25 K1 K2 O215 -102.40(16) 1_455 .
C13 K1 K2 O215 68.45(18) . .
C14 K1 K2 O215 84.81(16) . .
C12 K1 K2 O215 46.15(17) . .
C15 K1 K2 O215 73.21(16) . .
O102 K1 K2 O202 149.17(15) . .
O105 K1 K2 O202 -28.6(3) . .
N12 K1 K2 O202 170.15(16) . .
N22 K1 K2 O202 -10.02(16) 1_455 .
C26 K1 K2 O202 -35.66(15) 1_455 .
N21 K1 K2 O202 8.39(14) 1_455 .
C21 K1 K2 O202 52.97(15) 1_455 .
C25 K1 K2 O202 77.84(14) 1_455 .
C13 K1 K2 O202 -111.31(16) . .
C14 K1 K2 O202 -94.95(15) . .
C12 K1 K2 O202 -133.61(15) . .
C15 K1 K2 O202 -106.55(14) . .
O102 K1 K2 N22 159.20(14) . 1_455
O105 K1 K2 N22 -18.6(3) . 1_455
N12 K1 K2 N22 -179.83(15) . 1_455
C26 K1 K2 N22 -25.63(13) 1_455 1_455
N21 K1 K2 N22 18.41(12) 1_455 1_455
C21 K1 K2 N22 62.99(12) 1_455 1_455
C25 K1 K2 N22 87.87(12) 1_455 1_455
C13 K1 K2 N22 -101.29(14) . 1_455
C14 K1 K2 N22 -84.92(13) . 1_455
C12 K1 K2 N22 -123.58(13) . 1_455
C15 K1 K2 N22 -96.52(12) . 1_455
O102 K1 K2 O205 -140.69(13) . .
O105 K1 K2 O205 41.5(3) . .
N12 K1 K2 O205 -119.72(13) . .
N22 K1 K2 O205 60.11(13) 1_455 .
C26 K1 K2 O205 34.48(12) 1_455 .
N21 K1 K2 O205 78.52(11) 1_455 .
C21 K1 K2 O205 123.11(11) 1_455 .
C25 K1 K2 O205 147.98(11) 1_455 .
C13 K1 K2 O205 -41.17(13) . .
C14 K1 K2 O205 -24.81(11) . .
C12 K1 K2 O205 -63.47(12) . .
C15 K1 K2 O205 -36.41(11) . .
O102 K1 K2 N12 -20.97(14) . .
O105 K1 K2 N12 161.2(3) . .
N22 K1 K2 N12 179.83(15) 1_455 .
C26 K1 K2 N12 154.20(14) 1_455 .
N21 K1 K2 N12 -161.76(12) 1_455 .
C21 K1 K2 N12 -117.18(13) 1_455 .
C25 K1 K2 N12 -92.30(12) 1_455 .
C13 K1 K2 N12 78.54(14) . .
C14 K1 K2 N12 94.91(13) . .
C12 K1 K2 N12 56.25(13) . .
C15 K1 K2 N12 83.31(12) . .
O102 K1 K2 O212 37.86(15) . .
O105 K1 K2 O212 -140.0(3) . .
N12 K1 K2 O212 58.83(14) . .
N22 K1 K2 O212 -121.34(14) 1_455 .
C26 K1 K2 O212 -146.97(13) 1_455 .
N21 K1 K2 O212 -102.93(12) 1_455 .
C21 K1 K2 O212 -58.35(12) 1_455 .
C25 K1 K2 O212 -33.48(12) 1_455 .
C13 K1 K2 O212 137.37(14) . .
C14 K1 K2 O212 153.73(12) . .
C12 K1 K2 O212 115.08(13) . .
C15 K1 K2 O212 142.14(12) . .
N11 B1 C11 C12 70.5(5) . .
C1B B1 C11 C12 -171.3(4) . .
C1A B1 C11 C12 -45.6(6) . .
N11 B1 C11 C15 -108.0(4) . .
C1B B1 C11 C15 10.1(6) . .
C1A B1 C11 C15 135.9(4) . .
N11 B1 C11 Fe1 161.8(3) . .
C1B B1 C11 Fe1 -80.0(4) . .
C1A B1 C11 Fe1 45.7(6) . .
N11 B1 C11 K1 -18.9(4) . .
C1B B1 C11 K1 99.2(3) . .
C1A B1 C11 K1 -135.0(3) . .
C13 Fe1 C11 C12 -37.6(3) . .
C24 Fe1 C11 C12 88.9(3) . .
C23 Fe1 C11 C12 53.2(4) . .
C25 Fe1 C11 C12 132.1(3) . .
C14 Fe1 C11 C12 -81.3(3) . .
C22 Fe1 C11 C12 -160.7(10) . .
C15 Fe1 C11 C12 -118.0(3) . .
C21 Fe1 C11 C12 172.2(3) . .
C13 Fe1 C11 C15 80.3(3) . .
C24 Fe1 C11 C15 -153.2(3) . .
C23 Fe1 C11 C15 171.2(4) . .
C12 Fe1 C11 C15 118.0(3) . .
C25 Fe1 C11 C15 -109.9(3) . .
C14 Fe1 C11 C15 36.7(3) . .
C22 Fe1 C11 C15 -42.8(11) . .
C21 Fe1 C11 C15 -69.8(3) . .
C13 Fe1 C11 B1 -159.9(4) . .
C24 Fe1 C11 B1 -33.4(4) . .
C23 Fe1 C11 B1 -69.1(6) . .
C12 Fe1 C11 B1 -122.3(5) . .
C25 Fe1 C11 B1 9.8(4) . .
C14 Fe1 C11 B1 156.4(4) . .
C22 Fe1 C11 B1 77.0(11) . .
C15 Fe1 C11 B1 119.7(5) . .
C21 Fe1 C11 B1 49.9(4) . .
C13 Fe1 C11 K1 20.9(2) . .
C24 Fe1 C11 K1 147.3(2) . .
C23 Fe1 C11 K1 111.7(3) . .
C12 Fe1 C11 K1 58.5(2) . .
C25 Fe1 C11 K1 -169.42(17) . .
C14 Fe1 C11 K1 -22.80(19) . .
C22 Fe1 C11 K1 -102.3(10) . .
C15 Fe1 C11 K1 -59.5(2) . .
C21 Fe1 C11 K1 -129.32(19) . .
O102 K1 C11 C12 -37.8(3) . .
O105 K1 C11 C12 21.6(3) . .
N12 K1 C11 C12 -129.9(3) . .
N22 K1 C11 C12 149.4(3) 1_455 .
C26 K1 C11 C12 128.7(3) 1_455 .
N21 K1 C11 C12 143.2(2) 1_455 .
C21 K1 C11 C12 -164.7(3) 1_455 .
C25 K1 C11 C12 -127.5(3) 1_455 .
C13 K1 C11 C12 36.0(3) . .
C14 K1 C11 C12 73.5(3) . .
C15 K1 C11 C12 108.7(3) . .
O102 K1 C11 C15 -146.5(2) . .
O105 K1 C11 C15 -87.1(2) . .
N12 K1 C11 C15 121.4(3) . .
N22 K1 C11 C15 40.7(2) 1_455 .
C26 K1 C11 C15 20.0(2) 1_455 .
N21 K1 C11 C15 34.5(3) 1_455 .
C21 K1 C11 C15 86.6(3) 1_455 .
C25 K1 C11 C15 123.8(2) 1_455 .
C13 K1 C11 C15 -72.7(3) . .
C14 K1 C11 C15 -35.2(2) . .
C12 K1 C11 C15 -108.7(3) . .
O102 K1 C11 B1 89.0(3) . .
O105 K1 C11 B1 148.4(3) . .
N12 K1 C11 B1 -3.1(3) . .
N22 K1 C11 B1 -83.8(3) 1_455 .
C26 K1 C11 B1 -104.5(3) 1_455 .
N21 K1 C11 B1 -90.0(3) 1_455 .
C21 K1 C11 B1 -37.9(4) 1_455 .
C25 K1 C11 B1 -0.7(4) 1_455 .
C13 K1 C11 B1 162.8(4) . .
C14 K1 C11 B1 -159.7(4) . .
C12 K1 C11 B1 126.8(4) . .
C15 K1 C11 B1 -124.5(4) . .
O102 K1 C11 Fe1 -91.68(19) . .
O105 K1 C11 Fe1 -32.3(2) . .
N12 K1 C11 Fe1 176.2(2) . .
N22 K1 C11 Fe1 95.56(19) 1_455 .
C26 K1 C11 Fe1 74.81(19) 1_455 .
N21 K1 C11 Fe1 89.33(19) 1_455 .
C21 K1 C11 Fe1 141.5(2) 1_455 .
C25 K1 C11 Fe1 178.62(15) 1_455 .
C13 K1 C11 Fe1 -17.89(18) . .
C14 K1 C11 Fe1 19.67(17) . .
C12 K1 C11 Fe1 -53.8(2) . .
C15 K1 C11 Fe1 54.8(2) . .
C15 C11 C12 C13 0.8(5) . .
B1 C11 C12 C13 -178.0(4) . .
Fe1 C11 C12 C13 58.6(3) . .
K1 C11 C12 C13 -72.3(3) . .
C15 C11 C12 Fe1 -57.8(3) . .
B1 C11 C12 Fe1 123.4(4) . .
K1 C11 C12 Fe1 -130.92(13) . .
C15 C11 C12 K1 73.1(3) . .
B1 C11 C12 K1 -105.7(4) . .
Fe1 C11 C12 K1 130.92(13) . .
C13 Fe1 C12 C11 120.5(4) . .
C24 Fe1 C12 C11 -107.8(3) . .
C23 Fe1 C12 C11 -151.1(3) . .
C25 Fe1 C12 C11 -68.7(3) . .
C14 Fe1 C12 C11 82.4(3) . .
C22 Fe1 C12 C11 174.0(3) . .
C15 Fe1 C12 C11 38.6(2) . .
C21 Fe1 C12 C11 -35.6(11) . .
C24 Fe1 C12 C13 131.7(3) . .
C23 Fe1 C12 C13 88.4(3) . .
C25 Fe1 C12 C13 170.8(3) . .
C14 Fe1 C12 C13 -38.1(3) . .
C22 Fe1 C12 C13 53.5(5) . .
C15 Fe1 C12 C13 -81.9(3) . .
C21 Fe1 C12 C13 -156.1(9) . .
C11 Fe1 C12 C13 -120.5(4) . .
C13 Fe1 C12 K1 57.1(3) . .
C24 Fe1 C12 K1 -171.3(2) . .
C23 Fe1 C12 K1 145.5(2) . .
C25 Fe1 C12 K1 -132.2(2) . .
C14 Fe1 C12 K1 18.95(18) . .
C22 Fe1 C12 K1 110.5(3) . .
C15 Fe1 C12 K1 -24.86(17) . .
C21 Fe1 C12 K1 -99.0(10) . .
C11 Fe1 C12 K1 -63.4(2) . .
O102 K1 C12 C11 140.7(3) . .
O105 K1 C12 C11 -159.5(3) . .
N12 K1 C12 C11 42.2(2) . .
N22 K1 C12 C11 -35.0(3) 1_455 .
C26 K1 C12 C11 -52.6(3) 1_455 .
N21 K1 C12 C11 -51.1(3) 1_455 .
C21 K1 C12 C11 78.3(10) 1_455 .
C25 K1 C12 C11 83.7(3) 1_455 .
C13 K1 C12 C11 -113.5(4) . .
C14 K1 C12 C11 -76.9(3) . .
C15 K1 C12 C11 -38.5(2) . .
O102 K1 C12 C13 -105.8(3) . .
O105 K1 C12 C13 -46.0(3) . .
N12 K1 C12 C13 155.7(3) . .
N22 K1 C12 C13 78.5(3) 1_455 .
C26 K1 C12 C13 60.9(3) 1_455 .
N21 K1 C12 C13 62.4(3) 1_455 .
C21 K1 C12 C13 -168.1(9) 1_455 .
C25 K1 C12 C13 -162.8(3) 1_455 .
C14 K1 C12 C13 36.6(3) . .
C15 K1 C12 C13 75.0(3) . .
O102 K1 C12 Fe1 -159.0(2) . .
O105 K1 C12 Fe1 -99.1(2) . .
N12 K1 C12 Fe1 102.5(2) . .
N22 K1 C12 Fe1 25.4(2) 1_455 .
C26 K1 C12 Fe1 7.7(2) 1_455 .
N21 K1 C12 Fe1 9.2(3) 1_455 .
C21 K1 C12 Fe1 138.7(9) 1_455 .
C25 K1 C12 Fe1 144.1(2) 1_455 .
C13 K1 C12 Fe1 -53.2(3) . .
C14 K1 C12 Fe1 -16.61(16) . .
C15 K1 C12 Fe1 21.81(15) . .
C11 C12 C13 C14 -0.1(5) . .
Fe1 C12 C13 C14 61.0(3) . .
K1 C12 C13 C14 -73.5(3) . .
C11 C12 C13 Fe1 -61.1(3) . .
K1 C12 C13 Fe1 -134.50(16) . .
C11 C12 C13 K1 73.4(3) . .
Fe1 C12 C13 K1 134.50(16) . .
C24 Fe1 C13 C14 172.3(3) . .
C23 Fe1 C13 C14 133.2(3) . .
C12 Fe1 C13 C14 -118.1(4) . .
C25 Fe1 C13 C14 -162.9(10) . .
C22 Fe1 C13 C14 89.4(3) . .
C15 Fe1 C13 C14 -37.9(2) . .
C21 Fe1 C13 C14 54.3(4) . .
C11 Fe1 C13 C14 -81.7(3) . .
C24 Fe1 C13 C12 -69.6(3) . .
C23 Fe1 C13 C12 -108.7(3) . .
C25 Fe1 C13 C12 -44.8(12) . .
C14 Fe1 C13 C12 118.1(4) . .
C22 Fe1 C13 C12 -152.4(3) . .
C15 Fe1 C13 C12 80.2(3) . .
C21 Fe1 C13 C12 172.4(3) . .
C11 Fe1 C13 C12 36.4(3) . .
C24 Fe1 C13 K1 -128.4(3) . .
C23 Fe1 C13 K1 -167.5(2) . .
C12 Fe1 C13 K1 -58.8(3) . .
C25 Fe1 C13 K1 -103.6(11) . .
C14 Fe1 C13 K1 59.3(3) . .
C22 Fe1 C13 K1 148.8(2) . .
C15 Fe1 C13 K1 21.5(2) . .
C21 Fe1 C13 K1 113.6(3) . .
C11 Fe1 C13 K1 -22.4(2) . .
O102 K1 C13 C14 -179.2(3) . .
O105 K1 C13 C14 -118.7(3) . .
N12 K1 C13 C14 87.7(3) . .
N22 K1 C13 C14 -1.3(3) 1_455 .
C26 K1 C13 C14 -9.9(3) 1_455 .
N21 K1 C13 C14 -24.2(3) 1_455 .
C21 K1 C13 C14 -73.4(5) 1_455 .
C25 K1 C13 C14 167.4(5) 1_455 .
C12 K1 C13 C14 111.2(4) . .
C15 K1 C13 C14 37.2(2) . .
O102 K1 C13 C12 69.6(3) . .
O105 K1 C13 C12 130.1(3) . .
N12 K1 C13 C12 -23.4(3) . .
N22 K1 C13 C12 -112.4(3) 1_455 .
C26 K1 C13 C12 -121.0(3) 1_455 .
N21 K1 C13 C12 -135.3(3) 1_455 .
C21 K1 C13 C12 175.4(4) 1_455 .
C25 K1 C13 C12 56.2(7) 1_455 .
C14 K1 C13 C12 -111.2(4) . .
C15 K1 C13 C12 -74.0(3) . .
O102 K1 C13 Fe1 124.8(3) . .
O105 K1 C13 Fe1 -174.8(3) . .
N12 K1 C13 Fe1 31.7(3) . .
N22 K1 C13 Fe1 -57.3(3) 1_455 .
C26 K1 C13 Fe1 -65.9(3) 1_455 .
N21 K1 C13 Fe1 -80.2(3) 1_455 .
C21 K1 C13 Fe1 -129.5(3) 1_455 .
C25 K1 C13 Fe1 111.3(6) 1_455 .
C14 K1 C13 Fe1 -56.0(3) . .
C12 K1 C13 Fe1 55.1(3) . .
C15 K1 C13 Fe1 -18.87(19) . .
C12 C13 C14 C15 -0.7(5) . .
Fe1 C13 C14 C15 59.8(3) . .
K1 C13 C14 C15 -74.3(3) . .
C12 C13 C14 Fe1 -60.5(3) . .
K1 C13 C14 Fe1 -134.13(13) . .
C12 C13 C14 K1 73.6(3) . .
Fe1 C13 C14 K1 134.13(13) . .
C24 Fe1 C14 C13 -35.6(13) . .
C23 Fe1 C14 C13 -67.1(4) . .
C12 Fe1 C14 C13 38.8(3) . .
C25 Fe1 C14 C13 174.5(3) . .
C22 Fe1 C14 C13 -108.0(3) . .
C15 Fe1 C14 C13 118.7(4) . .
C21 Fe1 C14 C13 -151.1(3) . .
C11 Fe1 C14 C13 81.9(3) . .
C13 Fe1 C14 C15 -118.7(4) . .
C24 Fe1 C14 C15 -154.4(11) . .
C23 Fe1 C14 C15 174.2(3) . .
C12 Fe1 C14 C15 -79.9(3) . .
C25 Fe1 C14 C15 55.8(4) . .
C22 Fe1 C14 C15 133.3(3) . .
C21 Fe1 C14 C15 90.2(3) . .
C11 Fe1 C14 C15 -36.9(3) . .
C13 Fe1 C14 K1 -57.8(3) . .
C24 Fe1 C14 K1 -93.5(12) . .
C23 Fe1 C14 K1 -124.9(2) . .
C12 Fe1 C14 K1 -19.00(19) . .
C25 Fe1 C14 K1 116.7(3) . .
C22 Fe1 C14 K1 -165.82(19) . .
C15 Fe1 C14 K1 60.9(2) . .
C21 Fe1 C14 K1 151.12(18) . .
C11 Fe1 C14 K1 24.06(19) . .
O102 K1 C14 C13 0.8(3) . .
O105 K1 C14 C13 56.1(2) . .
N12 K1 C14 C13 -94.5(3) . .
N22 K1 C14 C13 178.8(3) 1_455 .
C26 K1 C14 C13 169.2(3) 1_455 .
N21 K1 C14 C13 159.8(2) 1_455 .
C21 K1 C14 C13 148.0(3) 1_455 .
C25 K1 C14 C13 -170.1(4) 1_455 .
C12 K1 C14 C13 -37.2(2) . .
C15 K1 C14 C13 -110.6(4) . .
O102 K1 C14 C15 111.4(3) . .
O105 K1 C14 C15 166.7(3) . .
N12 K1 C14 C15 16.1(3) . .
N22 K1 C14 C15 -70.6(3) 1_455 .
C26 K1 C14 C15 -80.3(3) 1_455 .
N21 K1 C14 C15 -89.6(3) 1_455 .
C21 K1 C14 C15 -101.4(3) 1_455 .
C25 K1 C14 C15 -59.5(5) 1_455 .
C13 K1 C14 C15 110.6(4) . .
C12 K1 C14 C15 73.4(3) . .
O102 K1 C14 Fe1 54.5(2) . .
O105 K1 C14 Fe1 109.8(2) . .
N12 K1 C14 Fe1 -40.8(2) . .
N22 K1 C14 Fe1 -127.5(2) 1_455 .
C26 K1 C14 Fe1 -137.1(2) 1_455 .
N21 K1 C14 Fe1 -146.5(2) 1_455 .
C21 K1 C14 Fe1 -158.29(18) 1_455 .
C25 K1 C14 Fe1 -116.4(4) 1_455 .
C13 K1 C14 Fe1 53.7(3) . .
C12 K1 C14 Fe1 16.54(17) . .
C15 K1 C14 Fe1 -56.9(2) . .
C13 C14 C15 C11 1.2(5) . .
Fe1 C14 C15 C11 60.0(3) . .
K1 C14 C15 C11 -72.4(3) . .
C13 C14 C15 Fe1 -58.8(3) . .
K1 C14 C15 Fe1 -132.41(15) . .
C13 C14 C15 K1 73.6(3) . .
Fe1 C14 C15 K1 132.41(15) . .
C12 C11 C15 C14 -1.2(5) . .
B1 C11 C15 C14 177.6(4) . .
Fe1 C11 C15 C14 -58.8(3) . .
K1 C11 C15 C14 71.6(3) . .
C12 C11 C15 Fe1 57.5(3) . .
B1 C11 C15 Fe1 -123.7(4) . .
K1 C11 C15 Fe1 130.33(12) . .
C12 C11 C15 K1 -72.8(3) . .
B1 C11 C15 K1 106.0(4) . .
Fe1 C11 C15 K1 -130.33(12) . .
C13 Fe1 C15 C14 38.0(3) . .
C24 Fe1 C15 C14 171.7(4) . .
C23 Fe1 C15 C14 -28.2(14) . .
C12 Fe1 C15 C14 82.9(3) . .
C25 Fe1 C15 C14 -151.0(3) . .
C22 Fe1 C15 C14 -67.8(4) . .
C21 Fe1 C15 C14 -107.4(3) . .
C11 Fe1 C15 C14 120.8(4) . .
C13 Fe1 C15 C11 -82.8(3) . .
C24 Fe1 C15 C11 50.9(5) . .
C23 Fe1 C15 C11 -149.0(12) . .
C12 Fe1 C15 C11 -37.9(2) . .
C25 Fe1 C15 C11 88.1(3) . .
C14 Fe1 C15 C11 -120.8(4) . .
C22 Fe1 C15 C11 171.3(3) . .
C21 Fe1 C15 C11 131.8(2) . .
C13 Fe1 C15 K1 -20.59(19) . .
C24 Fe1 C15 K1 113.2(4) . .
C23 Fe1 C15 K1 -86.8(13) . .
C12 Fe1 C15 K1 24.31(17) . .
C25 Fe1 C15 K1 150.37(16) . .
C14 Fe1 C15 K1 -58.6(3) . .
C22 Fe1 C15 K1 -126.4(2) . .
C21 Fe1 C15 K1 -165.97(15) . .
C11 Fe1 C15 K1 62.3(2) . .
O102 K1 C15 C14 -77.0(3) . .
O105 K1 C15 C14 -13.7(3) . .
N12 K1 C15 C14 -163.1(3) . .
N22 K1 C15 C14 107.0(3) 1_455 .
C26 K1 C15 C14 88.4(3) 1_455 .
N21 K1 C15 C14 95.4(3) 1_455 .
C21 K1 C15 C14 114.1(3) 1_455 .
C25 K1 C15 C14 158.1(3) 1_455 .
C13 K1 C15 C14 -37.1(3) . .
C12 K1 C15 C14 -76.2(3) . .
O102 K1 C15 C11 36.9(2) . .
O105 K1 C15 C11 100.2(2) . .
N12 K1 C15 C11 -49.2(2) . .
N22 K1 C15 C11 -139.1(2) 1_455 .
C26 K1 C15 C11 -157.7(3) 1_455 .
N21 K1 C15 C11 -150.6(2) 1_455 .
C21 K1 C15 C11 -131.9(2) 1_455 .
C25 K1 C15 C11 -88.0(3) 1_455 .
C13 K1 C15 C11 76.8(3) . .
C14 K1 C15 C11 113.9(4) . .
C12 K1 C15 C11 37.7(2) . .
O102 K1 C15 Fe1 -22.03(19) . .
O105 K1 C15 Fe1 41.27(18) . .
N12 K1 C15 Fe1 -108.11(18) . .
N22 K1 C15 Fe1 161.95(18) 1_455 .
C26 K1 C15 Fe1 143.4(2) 1_455 .
N21 K1 C15 Fe1 150.42(16) 1_455 .
C21 K1 C15 Fe1 169.11(14) 1_455 .
C25 K1 C15 Fe1 -146.98(16) 1_455 .
C13 K1 C15 Fe1 17.89(17) . .
C14 K1 C15 Fe1 55.0(3) . .
C12 K1 C15 Fe1 -21.21(15) . .
C1B B1 N11 C18 109.9(5) . .
C11 B1 N11 C18 -129.1(4) . .
C1A B1 N11 C18 -9.5(6) . .
C1B B1 N11 N12 -64.1(4) . .
C11 B1 N11 N12 56.8(5) . .
C1A B1 N11 N12 176.5(3) . .
C18 N11 N12 C16 -0.6(5) . .
B1 N11 N12 C16 174.5(4) . .
C18 N11 N12 K2 -127.9(3) . .
B1 N11 N12 K2 47.3(4) . .
C18 N11 N12 K1 118.9(3) . .
B1 N11 N12 K1 -66.0(4) . .
O215 K2 N12 C16 -78.0(3) . .
O202 K2 N12 C16 19.4(10) . .
N22 K2 N12 C16 109.0(3) 1_455 .
O205 K2 N12 C16 -164.1(3) . .
O212 K2 N12 C16 -20.4(3) . .
K1 K2 N12 C16 108.9(3) . .
O215 K2 N12 N11 48.8(3) . .
O202 K2 N12 N11 146.2(8) . .
N22 K2 N12 N11 -124.3(3) 1_455 .
O205 K2 N12 N11 -37.4(3) . .
O212 K2 N12 N11 106.4(3) . .
K1 K2 N12 N11 -124.4(3) . .
O215 K2 N12 K1 173.14(11) . .
O202 K2 N12 K1 -89.5(9) . .
N22 K2 N12 K1 0.12(11) 1_455 .
O205 K2 N12 K1 86.99(15) . .
O212 K2 N12 K1 -129.27(11) . .
O102 K1 N12 C16 57.2(3) . .
O105 K1 N12 C16 82.0(3) . .
N22 K1 N12 C16 -108.5(3) 1_455 .
C26 K1 N12 C16 -130.0(3) 1_455 .
N21 K1 N12 C16 -91.8(3) 1_455 .
C21 K1 N12 C16 -45.5(3) 1_455 .
C25 K1 N12 C16 -29.2(3) 1_455 .
C13 K1 N12 C16 140.2(3) . .
C14 K1 N12 C16 164.0(3) . .
C12 K1 N12 C16 130.5(3) . .
C15 K1 N12 C16 170.8(3) . .
O102 K1 N12 N11 -61.4(3) . .
O105 K1 N12 N11 -36.6(4) . .
N22 K1 N12 N11 132.9(3) 1_455 .
C26 K1 N12 N11 111.4(3) 1_455 .
N21 K1 N12 N11 149.6(3) 1_455 .
C21 K1 N12 N11 -164.1(3) 1_455 .
C25 K1 N12 N11 -147.8(3) 1_455 .
C13 K1 N12 N11 21.6(3) . .
C14 K1 N12 N11 45.4(3) . .
C12 K1 N12 N11 11.9(3) . .
C15 K1 N12 N11 52.2(3) . .
O102 K1 N12 K2 165.60(10) . .
O105 K1 N12 K2 -169.63(17) . .
N22 K1 N12 K2 -0.12(10) 1_455 .
C26 K1 N12 K2 -21.58(11) 1_455 .
N21 K1 N12 K2 16.56(11) 1_455 .
C21 K1 N12 K2 62.92(11) 1_455 .
C25 K1 N12 K2 79.16(10) 1_455 .
C13 K1 N12 K2 -111.40(12) . .
C14 K1 N12 K2 -87.59(12) . .
C12 K1 N12 K2 -121.13(12) . .
C15 K1 N12 K2 -80.83(11) . .
N11 N12 C16 C17 0.1(5) . .
K2 N12 C16 C17 138.5(4) . .
K1 N12 C16 C17 -124.8(4) . .
N12 C16 C17 C18 0.4(6) . .
N12 N11 C18 C17 1.0(5) . .
B1 N11 C18 C17 -173.7(4) . .
C16 C17 C18 N11 -0.9(6) . .
N21 B2 C21 C22 68.0(5) . .
C2B B2 C21 C22 -174.3(4) . .
C2A B2 C21 C22 -47.9(5) . .
N21 B2 C21 C25 -108.7(4) . .
C2B B2 C21 C25 8.9(6) . .
C2A B2 C21 C25 135.4(4) . .
N21 B2 C21 Fe1 159.5(3) . .
C2B B2 C21 Fe1 -82.9(4) . .
C2A B2 C21 Fe1 43.6(5) . .
N21 B2 C21 K1 -22.4(3) . 1_655
C2B B2 C21 K1 95.2(3) . 1_655
C2A B2 C21 K1 -138.3(3) . 1_655
C13 Fe1 C21 C22 53.3(4) . .
C24 Fe1 C21 C22 -81.0(3) . .
C23 Fe1 C21 C22 -37.3(3) . .
C12 Fe1 C21 C22 -156.7(10) . .
C25 Fe1 C21 C22 -117.6(3) . .
C14 Fe1 C21 C22 89.3(3) . .
C15 Fe1 C21 C22 132.8(2) . .
C11 Fe1 C21 C22 173.3(3) . .
C13 Fe1 C21 C25 170.9(3) . .
C24 Fe1 C21 C25 36.6(3) . .
C23 Fe1 C21 C25 80.2(3) . .
C12 Fe1 C21 C25 -39.1(11) . .
C14 Fe1 C21 C25 -153.1(2) . .
C22 Fe1 C21 C25 117.6(3) . .
C15 Fe1 C21 C25 -109.6(2) . .
C11 Fe1 C21 C25 -69.1(3) . .
C13 Fe1 C21 B2 -67.2(5) . .
C24 Fe1 C21 B2 158.5(4) . .
C23 Fe1 C21 B2 -157.9(4) . .
C12 Fe1 C21 B2 82.8(11) . .
C25 Fe1 C21 B2 121.9(4) . .
C14 Fe1 C21 B2 -31.2(4) . .
C22 Fe1 C21 B2 -120.5(4) . .
C15 Fe1 C21 B2 12.3(4) . .
C11 Fe1 C21 B2 52.8(4) . .
C13 Fe1 C21 K1 115.2(3) . 1_655
C24 Fe1 C21 K1 -19.1(2) . 1_655
C23 Fe1 C21 K1 24.6(2) . 1_655
C12 Fe1 C21 K1 -94.8(10) . 1_655
C25 Fe1 C21 K1 -55.7(2) . 1_655
C14 Fe1 C21 K1 151.20(18) . 1_655
C22 Fe1 C21 K1 61.9(3) . 1_655
C15 Fe1 C21 K1 -165.27(17) . 1_655
C11 Fe1 C21 K1 -124.79(19) . 1_655
C25 C21 C22 C23 0.0(5) . .
B2 C21 C22 C23 -177.3(4) . .
Fe1 C21 C22 C23 58.3(3) . .
K1 C21 C22 C23 -77.9(3) 1_655 .
C25 C21 C22 Fe1 -58.2(3) . .
B2 C21 C22 Fe1 124.4(4) . .
K1 C21 C22 Fe1 -136.18(13) 1_655 .
C25 C21 C22 K1 77.9(3) . 1_655
B2 C21 C22 K1 -99.4(4) . 1_655
Fe1 C21 C22 K1 136.18(13) . 1_655
C13 Fe1 C22 C21 -151.4(3) . .
C24 Fe1 C22 C21 82.4(3) . .
C23 Fe1 C22 C21 120.6(4) . .
C12 Fe1 C22 C21 172.3(3) . .
C25 Fe1 C22 C21 38.7(2) . .
C14 Fe1 C22 C21 -107.9(3) . .
C15 Fe1 C22 C21 -68.4(3) . .
C11 Fe1 C22 C21 -31.9(11) . .
C13 Fe1 C22 C23 87.9(4) . .
C24 Fe1 C22 C23 -38.2(3) . .
C12 Fe1 C22 C23 51.7(5) . .
C25 Fe1 C22 C23 -81.9(3) . .
C14 Fe1 C22 C23 131.5(3) . .
C15 Fe1 C22 C23 170.9(3) . .
C21 Fe1 C22 C23 -120.6(4) . .
C11 Fe1 C22 C23 -152.5(10) . .
C13 Fe1 C22 K1 156.0(2) . 1_655
C24 Fe1 C22 K1 29.8(2) . 1_655
C23 Fe1 C22 K1 68.0(3) . 1_655
C12 Fe1 C22 K1 119.7(3) . 1_655
C25 Fe1 C22 K1 -13.90(18) . 1_655
C14 Fe1 C22 K1 -160.5(2) . 1_655
C15 Fe1 C22 K1 -121.0(2) . 1_655
C21 Fe1 C22 K1 -52.6(2) . 1_655
C11 Fe1 C22 K1 -84.5(11) . 1_655
C21 C22 C23 C24 0.2(5) . .
Fe1 C22 C23 C24 60.1(3) . .
K1 C22 C23 C24 -69.2(3) 1_655 .
C21 C22 C23 Fe1 -59.9(3) . .
K1 C22 C23 Fe1 -129.31(15) 1_655 .
C13 Fe1 C23 C24 132.9(3) . .
C12 Fe1 C23 C24 88.9(3) . .
C25 Fe1 C23 C24 -37.6(3) . .
C14 Fe1 C23 C24 171.9(3) . .
C22 Fe1 C23 C24 -117.9(4) . .
C15 Fe1 C23 C24 -164.0(12) . .
C21 Fe1 C23 C24 -81.4(3) . .
C11 Fe1 C23 C24 54.0(5) . .
C13 Fe1 C23 C22 -109.2(3) . .
C24 Fe1 C23 C22 117.9(4) . .
C12 Fe1 C23 C22 -153.2(3) . .
C25 Fe1 C23 C22 80.3(3) . .
C14 Fe1 C23 C22 -70.1(4) . .
C15 Fe1 C23 C22 -46.1(14) . .
C21 Fe1 C23 C22 36.5(3) . .
C11 Fe1 C23 C22 171.9(3) . .
C22 C23 C24 C25 -0.4(5) . .
Fe1 C23 C24 C25 60.1(3) . .
C22 C23 C24 Fe1 -60.5(3) . .
C13 Fe1 C24 C25 173.6(3) . .
C23 Fe1 C24 C25 -119.0(4) . .
C12 Fe1 C24 C25 132.8(3) . .
C14 Fe1 C24 C25 -156.2(11) . .
C22 Fe1 C24 C25 -80.2(3) . .
C15 Fe1 C24 C25 56.1(5) . .
C21 Fe1 C24 C25 -36.9(2) . .
C11 Fe1 C24 C25 90.2(3) . .
C13 Fe1 C24 C23 -67.4(4) . .
C12 Fe1 C24 C23 -108.2(3) . .
C25 Fe1 C24 C23 119.0(4) . .
C14 Fe1 C24 C23 -37.2(13) . .
C22 Fe1 C24 C23 38.8(3) . .
C15 Fe1 C24 C23 175.1(4) . .
C21 Fe1 C24 C23 82.1(3) . .
C11 Fe1 C24 C23 -150.8(3) . .
C23 C24 C25 C21 0.4(5) . .
Fe1 C24 C25 C21 60.2(3) . .
C23 C24 C25 Fe1 -59.7(3) . .
C23 C24 C25 K1 73.3(3) . 1_655
Fe1 C24 C25 K1 133.08(14) . 1_655
C22 C21 C25 C24 -0.3(5) . .
B2 C21 C25 C24 177.0(4) . .
Fe1 C21 C25 C24 -58.9(3) . .
K1 C21 C25 C24 80.3(3) 1_655 .
C22 C21 C25 Fe1 58.6(3) . .
B2 C21 C25 Fe1 -124.1(4) . .
K1 C21 C25 Fe1 139.17(13) 1_655 .
C22 C21 C25 K1 -80.6(3) . 1_655
B2 C21 C25 K1 96.8(4) . 1_655
Fe1 C21 C25 K1 -139.17(13) . 1_655
C13 Fe1 C25 C24 -29.3(12) . .
C23 Fe1 C25 C24 37.8(3) . .
C12 Fe1 C25 C24 -67.6(3) . .
C14 Fe1 C25 C24 172.2(3) . .
C22 Fe1 C25 C24 82.5(3) . .
C15 Fe1 C25 C24 -150.6(3) . .
C21 Fe1 C25 C24 120.8(4) . .
C11 Fe1 C25 C24 -107.0(3) . .
C13 Fe1 C25 C21 -150.1(10) . .
C24 Fe1 C25 C21 -120.8(4) . .
C23 Fe1 C25 C21 -83.0(3) . .
C12 Fe1 C25 C21 171.6(2) . .
C14 Fe1 C25 C21 51.4(4) . .
C22 Fe1 C25 C21 -38.3(2) . .
C15 Fe1 C25 C21 88.6(3) . .
C11 Fe1 C25 C21 132.2(2) . .
C13 Fe1 C25 K1 -96.8(11) . 1_655
C24 Fe1 C25 K1 -67.5(3) . 1_655
C23 Fe1 C25 K1 -29.6(2) . 1_655
C12 Fe1 C25 K1 -135.1(2) . 1_655
C14 Fe1 C25 K1 104.7(3) . 1_655
C22 Fe1 C25 K1 15.0(2) . 1_655
C15 Fe1 C25 K1 141.91(19) . 1_655
C21 Fe1 C25 K1 53.3(2) . 1_655
C11 Fe1 C25 K1 -174.48(18) . 1_655
C2B B2 N21 C28 149.9(4) . .
C21 B2 N21 C28 -90.4(5) . .
C2A B2 N21 C28 29.5(6) . .
C2B B2 N21 N22 -32.4(5) . .
C21 B2 N21 N22 87.3(4) . .
C2A B2 N21 N22 -152.8(4) . .
C2B B2 N21 K1 -97.3(3) . 1_655
C21 B2 N21 K1 22.5(3) . 1_655
C2A B2 N21 K1 142.3(3) . 1_655
C28 N21 N22 C26 -0.1(5) . .
B2 N21 N22 C26 -178.2(4) . .
K1 N21 N22 C26 -91.9(3) 1_655 .
C28 N21 N22 K2 -171.8(3) . 1_655
B2 N21 N22 K2 10.1(6) . 1_655
K1 N21 N22 K2 96.4(3) 1_655 1_655
C28 N21 N22 K1 91.8(3) . 1_655
B2 N21 N22 K1 -86.3(3) . 1_655
N21 N22 C26 C27 0.0(5) . .
K2 N22 C26 C27 173.6(3) 1_655 .
K1 N22 C26 C27 -93.7(4) 1_655 .
N21 N22 C26 K1 93.7(3) . 1_655
K2 N22 C26 K1 -92.70(18) 1_655 1_655
N22 C26 C27 C28 0.1(6) . .
K1 C26 C27 C28 -67.7(4) 1_655 .
N22 N21 C28 C27 0.1(6) . .
B2 N21 C28 C27 178.1(4) . .
K1 N21 C28 C27 64.5(4) 1_655 .
C26 C27 C28 N21 -0.1(6) . .
O105 K1 O102 C103 -27.5(3) . .
N12 K1 O102 C103 138.7(3) . .
N22 K1 O102 C103 -129.1(4) 1_455 .
C26 K1 O102 C103 -9.3(6) 1_455 .
N21 K1 O102 C103 -100.2(3) 1_455 .
C21 K1 O102 C103 -119.6(3) 1_455 .
C25 K1 O102 C103 -139.3(3) 1_455 .
C13 K1 O102 C103 43.1(3) . .
C14 K1 O102 C103 42.8(3) . .
C12 K1 O102 C103 66.5(3) . .
C15 K1 O102 C103 67.0(3) . .
O105 K1 O102 C101 -153.7(3) . .
N12 K1 O102 C101 12.5(3) . .
N22 K1 O102 C101 104.8(4) 1_455 .
C26 K1 O102 C101 -135.4(5) 1_455 .
N21 K1 O102 C101 133.6(3) 1_455 .
C21 K1 O102 C101 114.2(3) 1_455 .
C25 K1 O102 C101 94.5(3) 1_455 .
C13 K1 O102 C101 -83.0(3) . .
C14 K1 O102 C101 -83.3(3) . .
C12 K1 O102 C101 -59.7(3) . .
C15 K1 O102 C101 -59.1(3) . .
C101 O102 C103 C104 -177.8(4) . .
K1 O102 C103 C104 59.6(4) . .
O102 C103 C104 O105 -65.8(5) . .
C103 C104 O105 C106 176.4(4) . .
C103 C104 O105 K1 38.7(4) . .
O102 K1 O105 C104 -7.8(3) . .
N12 K1 O105 C104 -36.7(4) . .
N22 K1 O105 C104 155.7(3) 1_455 .
C26 K1 O105 C104 176.6(3) 1_455 .
N21 K1 O105 C104 137.1(3) 1_455 .
C21 K1 O105 C104 91.4(3) 1_455 .
C25 K1 O105 C104 68.2(3) 1_455 .
C13 K1 O105 C104 -101.1(3) . .
C14 K1 O105 C104 -122.0(3) . .
C12 K1 O105 C104 -82.9(3) . .
C15 K1 O105 C104 -116.5(3) . .
O102 K1 O105 C106 -142.6(4) . .
N12 K1 O105 C106 -171.5(3) . .
N22 K1 O105 C106 20.9(4) 1_455 .
C26 K1 O105 C106 41.8(4) 1_455 .
N21 K1 O105 C106 2.3(4) 1_455 .
C21 K1 O105 C106 -43.5(3) 1_455 .
C25 K1 O105 C106 -66.6(4) 1_455 .
C13 K1 O105 C106 124.1(4) . .
C14 K1 O105 C106 103.2(3) . .
C12 K1 O105 C106 142.3(3) . .
C15 K1 O105 C106 108.7(3) . .
O215 K2 O202 C203 -82.3(4) . .
N22 K2 O202 C203 90.4(4) 1_455 .
O205 K2 O202 C203 3.3(4) . .
N12 K2 O202 C203 -179.9(8) . .
O212 K2 O202 C203 -140.1(4) . .
K1 K2 O202 C203 97.6(4) . .
O215 K2 O202 C201 62.0(5) . .
N22 K2 O202 C201 -125.3(5) 1_455 .
O205 K2 O202 C201 147.6(5) . .
N12 K2 O202 C201 -35.6(11) . .
O212 K2 O202 C201 4.2(5) . .
K1 K2 O202 C201 -118.2(4) . .
C201 O202 C203 C204 -176.9(6) . .
K2 O202 C203 C204 -32.4(7) . .
O202 C203 C204 O205 60.0(8) . .
C203 C204 O205 C206 148.9(7) . .
C203 C204 O205 K2 -55.0(7) . .
O215 K2 O205 C206 -93.0(6) . .
O202 K2 O205 C206 176.2(6) . .
N22 K2 O205 C206 85.0(6) 1_455 .
N12 K2 O205 C206 -3.3(6) . .
O212 K2 O205 C206 -131.3(6) . .
K1 K2 O205 C206 46.9(6) . .
O215 K2 O205 C204 116.7(4) . .
O202 K2 O205 C204 25.9(4) . .
N22 K2 O205 C204 -65.3(4) 1_455 .
N12 K2 O205 C204 -153.6(4) . .
O212 K2 O205 C204 78.4(4) . .
K1 K2 O205 C204 -103.4(4) . .
O215 K2 O212 C211 169.0(6) . .
O202 K2 O212 C211 -100.6(5) . .
N22 K2 O212 C211 -13.9(6) 1_455 .
O205 K2 O212 C211 -144.0(5) . .
N12 K2 O212 C211 75.0(5) . .
K1 K2 O212 C211 37.8(5) . .
O215 K2 O212 C213 27.0(4) . .
O202 K2 O212 C213 117.4(4) . .
N22 K2 O212 C213 -156.0(4) 1_455 .
O205 K2 O212 C213 73.9(4) . .
N12 K2 O212 C213 -67.1(4) . .
K1 K2 O212 C213 -104.3(4) . .
C211 O212 C213 C214 164.8(7) . .
K2 O212 C213 C214 -48.6(7) . .
O212 C213 C214 O215 46.9(11) . .
C213 C214 O215 C216 -179.3(7) . .
C213 C214 O215 K2 -17.8(11) . .
O202 K2 O215 C214 -91.9(7) . .
N22 K2 O215 C214 -167.4(10) 1_455 .
O205 K2 O215 C214 -151.9(7) . .
N12 K2 O215 C214 81.1(6) . .
O212 K2 O215 C214 -5.3(6) . .
K1 K2 O215 C214 88.2(7) . .
O202 K2 O215 C216 69.2(5) . .
N22 K2 O215 C216 -6.3(13) 1_455 .
O205 K2 O215 C216 9.2(5) . .
N12 K2 O215 C216 -117.8(5) . .
O212 K2 O215 C216 155.8(5) . .
K1 K2 O215 C216 -110.7(5) . .
